data_7240728
loop_
_publ_author_name
'Malaspina, Lorraine Andrade'
'Hoser, Anna A.'
'Edwards, Alison'
'Woinska, Magdalena'
'Turner, Michael J.'
'Price, Jason R.'
'Sugimoto, Kunihisa'
'Nishibori, Eiji'
'Burgi, Hans-Beat'
'Jayatilaka, Dylan'
'Grabowsky, Simon'

_publ_section_title
;
 Hydrogen atoms in bridging positions from quantum crystallographic
 refinements: Influence of hydrogen atom displacement parameters on
 geometry and electron density
;
_journal_name_full CrystEngComm
_journal_paper_doi 10.1039/D0CE00378F
_journal_year 2020
_chemical_absolute_configuration syn
_chemical_formula_moiety '2(C4 H3 O4), Mg, 6(H2 O)'
_chemical_formula_sum 'C8 H18 Mg O14'
_chemical_formula_weight 362.5363
_chemical_name_common 'Magnesium bis(hydrogen maleate) hexahydrate'
_space_group_IT_number 14
_space_group_name_Hall '-P 2ybc'
_space_group_name_H-M_alt 'P 1 21/c 1'
_symmetry_cell_setting monoclinic
_symmetry_Int_Tables_number 14
_symmetry_space_group_name_Hall '-P 2ybc'
_symmetry_space_group_name_H-M 'P 1 21/c 1'
_atom_sites_solution_hydrogens difmap
_atom_sites_solution_primary dual
_audit_creation_date 2019-04-30T15:35:05-00:00
_audit_creation_method 'WinGX routine CIF_UPDATE'
_audit_update_record
;
2020-03-10 deposited with the CCDC.	2020-06-15 downloaded from the CCDC.
;
_cell_angle_alpha 90
_cell_angle_beta 103.67(3)
_cell_angle_gamma 90
_cell_formula_units_Z 2
_cell_length_a 10.195(2)
_cell_length_b 11.759(2)
_cell_length_c 6.6206(13)
_cell_measurement_reflns_used 256398
_cell_measurement_temperature 14.9(2)
_cell_measurement_theta_max 36.06
_cell_measurement_theta_min 0.86
_cell_measurement_wavelength 0.3532
_cell_volume 771.2(3)
_computing_cell_refinement 'CrystalClear (Rigaku/MSC Inc., 2006)'
_computing_data_collection 'CrystalClear (Rigaku/MSC Inc., 2006)'
_computing_data_reduction 'CrystalClear (Rigaku/MSC Inc., 2006), SORTAV (Blessing, 1995)'
_computing_structure_refinement 'Tonto 18.12.17 github v. 2b3dd9c (Capelli, 2014)'
_computing_structure_solution 'SHELXT-2014 (Sheldrick, 2014)'
_diffrn_ambient_temperature 14.9(2)
_diffrn_detector 'SPring-8 BL02B1 Curved Imaging Plate'
_diffrn_detector_area_resol_mean 10
_diffrn_measured_fraction_theta_full 1
_diffrn_measured_fraction_theta_max 0.997
_diffrn_measurement_device 'quarter \C-circle diffractometer'
_diffrn_measurement_device_type IPDSC-Q
_diffrn_measurement_method 'phi or omega oscillation scans'
_diffrn_orient_matrix_type fs_process
_diffrn_orient_matrix_UB_11 -0.103165
_diffrn_orient_matrix_UB_12 0.06297
_diffrn_orient_matrix_UB_13 -0.00545
_diffrn_orient_matrix_UB_21 0.007052
_diffrn_orient_matrix_UB_22 -0.008616
_diffrn_orient_matrix_UB_23 0.098566
_diffrn_orient_matrix_UB_31 0.116059
_diffrn_orient_matrix_UB_32 0.056498
_diffrn_orient_matrix_UB_33 0.021106
_diffrn_radiation_monochromator graphite
_diffrn_radiation_probe x-ray
_diffrn_radiation_type synchrotron
_diffrn_radiation_wavelength 0.3532
_diffrn_reflns_av_R_equivalents 0.0265
_diffrn_reflns_av_unetI/netI 0.0088
_diffrn_reflns_Laue_measured_fraction_full 1
_diffrn_reflns_Laue_measured_fraction_max 0.997
_diffrn_reflns_limit_h_max 23
_diffrn_reflns_limit_h_min -25
_diffrn_reflns_limit_k_max 29
_diffrn_reflns_limit_k_min -29
_diffrn_reflns_limit_l_max 16
_diffrn_reflns_limit_l_min -16
_diffrn_reflns_number 155955
_diffrn_reflns_point_group_measured_fraction_full 1
_diffrn_reflns_point_group_measured_fraction_max 0.997
_diffrn_reflns_theta_full 12.235
_diffrn_reflns_theta_max 26.199
_diffrn_reflns_theta_min 1.021
_diffrn_source SPring-8
_diffrn_standards_number 0
_exptl_absorpt_coefficient_mu 0.049
_exptl_absorpt_correction_type none
_exptl_crystal_colour colorless
_exptl_crystal_density_diffrn 1.561
_exptl_crystal_density_method 'not measured'
_exptl_crystal_description block
_exptl_crystal_F_000 380
_exptl_crystal_size_max 0.15
_exptl_crystal_size_mid 0.13
_exptl_crystal_size_min 0.1
_refine_diff_density_max 0.4107
_refine_diff_density_min -0.3124
_refine_diff_density_rms 0.0263
_refine_ls_extinction_method none
_refine_ls_goodness_of_fit_all 3.0663
_refine_ls_goodness_of_fit_gt 3.0663
_refine_ls_hydrogen_treatment refxyz
_refine_ls_matrix_type full
_refine_ls_number_constraints 57
_refine_ls_number_parameters 133
_refine_ls_number_reflns 11643
_refine_ls_number_restraints 0
_refine_ls_R_factor_all 0.0159
_refine_ls_R_factor_gt 0.0159
_refine_ls_shift/su_max 0.0091
_refine_ls_shift/su_mean 0
_refine_ls_structure_factor_coef F
_refine_ls_weighting_details w=1/\s(F)
_refine_ls_weighting_scheme sigma
_refine_ls_wR_factor_all 0.0168
_refine_ls_wR_factor_gt 0.0168
_reflns_Friedel_coverage 0
_reflns_number_gt 11643
_reflns_number_total 12589
_reflns_threshold_expression 'F>0 & F/u(F)>4.0 & |F_calc|>10^-3'
_cod_data_source_file d0ce00378f2.cif
_cod_data_source_block Mg_HAR_neutron
_cod_depositor_comments
;
The following automatic conversions were performed:

data item '_symmetry_cell_setting' value 'Monoclinic' was changed to
'monoclinic' in accordance with the
/home/data/users/saulius/crontab/automatic-downloads/rss-feeds/RSC/lib/dictionaries/cif_core.dic
dictionary named 'cif_core.dic' version 2.4.2 last updated on
2011-04-26.

Automatic conversion script
Id: cif_fix_values 7556 2019-12-06 15:28:31Z antanas 
;
_cod_original_sg_symbol_Hall '-p 2ybc'
_cod_original_sg_symbol_H-M 'p 1 21/c 1'
_cod_database_code 7240728
_refine_ls_coordinate_system cartesian
_refine_ls_svd_threshold 0.1E-02

loop_
_symmetry_equiv_pos_as_xyz
'+x, +y, +z'
'-x, -y, -z'
'-x, +y+1/2, -z+1/2'
'+x, -y+1/2, +z+1/2'

loop_
_atom_site_label
_atom_site_fract_x
_atom_site_fract_y
_atom_site_fract_z
_atom_site_U_iso_or_equiv
_atom_site_adp_type
_atom_site_occupancy
_atom_site_disorder_group
O1 0.097264(8) 0.091897(6) 0.872538(13) 0.00799(2) Uani 1 0
O3 0.292767(8) 0.179951(6) 0.918652(13) 0.00829(2) Uani 1 0
O2 -0.138419(8) 0.140646(6) 0.783355(14) 0.00894(2) Uani 1 0
O4 -0.264810(8) 0.295341(6) 0.717000(14) 0.00881(2) Uani 1 0
C1 0.167190(9) 0.183288(7) 0.887272(14) 0.00596(2) Uani 1 0
C2 0.101227(10) 0.297789(7) 0.869478(15) 0.00679(3) Uani 1 0
C4 -0.152899(9) 0.249357(7) 0.771169(14) 0.00622(2) Uani 1 0
C3 -0.030949(10) 0.324924(7) 0.822541(15) 0.00698(3) Uani 1 0
O5 0.490436(8) -0.173475(6) 0.486923(14) 0.00921(2) Uani 1 0
O6 0.350541(9) -0.000322(7) 0.665286(15) 0.01023(3) Uani 1 0
O7 0.350321(10) 0.007796(7) 0.229923(14) 0.01194(3) Uani 1 0
Mg1 0.5 0 0.5 0.005287(17) Uani 1 0
H1 -0.0197(4) 0.1113(3) 0.8321(7) 0.01882229 Uani 1 0
H3 -0.0582(3) 0.4136(2) 0.8169(5) 0.0217345 Uani 1 0
H2 0.1735(3) 0.3677(2) 0.8956(5) 0.02107729 Uani 1 0
H4 0.4138(3) -0.2176(3) 0.4114(7) 0.0220935 Uani 1 0
H5 0.5670(3) -0.2223(3) 0.5252(6) 0.0227268 Uani 1 0
H7 0.3164(4) -0.0692(3) 0.7130(6) 0.0215466 Uani 1 0
H6 0.3385(4) 0.0607(3) 0.7578(6) 0.0228036 Uani 1 0
H8 0.3398(4) 0.0606(3) 0.1177(6) 0.0240812 Uani 1 0
H9 0.2746(4) -0.0413(3) 0.2055(6) 0.0232912 Uani 1 0

loop_
_atom_site_aniso_label
_atom_site_aniso_U_11
_atom_site_aniso_U_22
_atom_site_aniso_U_33
_atom_site_aniso_U_23
_atom_site_aniso_U_13
_atom_site_aniso_U_12
O1 0.00518(2) 0.005451(18) 0.01326(3) 0.000082(17) 0.002002(18) -0.000292(15)
O3 0.00456(2) 0.00711(2) 0.01307(3) 0.000151(18) 0.001850(18) -0.000309(16)
O2 0.00506(2) 0.006006(18) 0.01554(3) -0.000006(19) 0.001998(19) -0.000490(16)
O4 0.00505(2) 0.00782(2) 0.01314(3) -0.000830(18) 0.001330(18) 0.000901(16)
C1 0.00442(3) 0.00562(2) 0.00783(3) 0.000079(19) 0.001458(19) -0.000158(18)
C2 0.00519(3) 0.00548(2) 0.00963(3) -0.00003(2) 0.00160(2) -0.000310(18)
C4 0.00453(2) 0.00621(2) 0.00801(3) -0.000281(19) 0.001668(19) 0.000153(18)
C3 0.00534(3) 0.00545(2) 0.01006(3) -0.00006(2) 0.00166(2) 0.000013(19)
O5 0.00661(2) 0.005686(19) 0.01477(3) -0.000252(18) 0.00142(2) 0.000288(16)
O6 0.01072(3) 0.00850(2) 0.01391(3) -0.00159(2) 0.00778(2) -0.001638(18)
O7 0.00976(3) 0.01215(3) 0.01134(3) 0.00424(2) -0.00267(2) -0.00405(2)
Mg1 0.004147(17) 0.004964(15) 0.006871(17) 0.000378(12) 0.001544(13) 0.000134(12)
H1 0.02 0.0139 0.0226 -0.0007 0.0051 -0.0034
H3 0.0179 0.01 0.0363 -0.0003 0.0044 0.002
H2 0.0152 0.0125 0.0344 -0.0011 0.0036 -0.006
H4 0.0161 0.0176 0.0292 -0.0043 -0.0014 -0.0039
H5 0.0169 0.0171 0.0318 0.0003 0.001 0.0055
H7 0.0249 0.0156 0.0266 0.003 0.011 -0.0041
H6 0.0298 0.0179 0.0229 -0.0069 0.0106 -0.0005
H8 0.0274 0.0241 0.019 0.0099 0.002 -0.0015
H9 0.0177 0.0223 0.0275 0.0013 0.0006 -0.0099

loop_
_atom_type_symbol
_atom_type_description
_atom_type_scat_dispersion_real
_atom_type_scat_dispersion_imag
_atom_type_scat_source
C C 0 0 'Hirshfeld partitioning of a quantum chemical wavefunction.'
H H 0 0 'Hirshfeld partitioning of a quantum chemical wavefunction.'
O O 0 0 'Hirshfeld partitioning of a quantum chemical wavefunction.'
Mg Mg 0 0 'Hirshfeld partitioning of a quantum chemical wavefunction.'

loop_
_geom_angle_atom_site_label_1
_geom_angle_atom_site_label_2
_geom_angle_atom_site_label_3
_geom_angle
_geom_angle_site_symmetry_1
_geom_angle_site_symmetry_2
_geom_angle_site_symmetry_3
_geom_angle_publ_flag
Mg1 O5 H4 125.4(2) . . . yes
Mg1 O5 H5 124.2(2) . . . yes
Mg1 O6 H7 122.8(2) . . . yes
Mg1 O6 H6 123.4(2) . . . yes
Mg1 O7 H8 128.9(2) . . . yes
Mg1 O7 H9 121.9(2) . . . yes
O5 Mg1 O6 89.249(3) . . . yes
O5 Mg1 O7 89.399(3) . . . yes
O6 Mg1 O7 88.406(4) . . . yes
O1 C1 O3 121.127(8) . . . yes
O2 C4 O4 122.459(8) . . . yes
O1 C1 C2 121.139(8) . . . yes
O3 C1 C2 117.732(8) . . . yes
O2 C4 C3 119.825(8) . . . yes
O4 C4 C3 117.714(8) . . . yes
O1 H1 O2 174.3(4) . . . yes
C1 O1 H1 111.67(19) . . . yes
C4 O2 H1 112.79(18) . . . yes
C1 C2 C3 129.576(8) . . . yes
C2 C3 C4 129.931(8) . . . yes
C1 C2 H2 113.05(15) . . . yes
C2 C3 H3 118.19(14) . . . yes
C4 C3 H3 111.87(14) . . . yes
C3 C2 H2 117.35(15) . . . yes
H4 O5 H5 108.9(3) . . . yes
H7 O6 H6 107.7(4) . . . yes
H8 O7 H9 109.1(3) . . . yes

loop_
_geom_bond_atom_site_label_1
_geom_bond_atom_site_label_2
_geom_bond_distance
_geom_bond_site_symmetry_1
_geom_bond_site_symmetry_2
_geom_bond_publ_flag
Mg1 O5 2.04308(7) . . yes
Mg1 O6 2.07543(9) . . yes
Mg1 O7 2.06023(8) . . yes
O1 C1 1.28054(11) . . yes
O3 C1 1.24822(12) . . yes
O2 C4 1.28717(11) . . yes
O4 C4 1.23666(11) . . yes
O1 H1 1.181(5) . . yes
O2 H1 1.227(5) . . yes
O5 H4 0.972(3) . . yes
O5 H5 0.953(3) . . yes
O6 H7 0.964(3) . . yes
O6 H6 0.970(4) . . yes
O7 H8 0.955(3) . . yes
O7 H9 0.947(3) . . yes
C1 C2 1.49717(12) . . yes
C2 C3 1.34770(13) . . yes
C4 C3 1.50038(13) . . yes
C2 H2 1.090(3) . . yes
C3 H3 1.077(3) . . yes
